data_4071808
loop_
_publ_author_name
'Cheng, Tan-Yun'
'Szalda, David J.'
'Hanson, Jonathan C.'
'Muckerman, James T.'
'Bullock, R. Morris'

_publ_section_title
;
 Four-Electron-Donor Hemilabile \h3-PPh3Ligand that Binds through a
 C&#xE5FB;C Bond Rather than an Agostic C&#x2212;H Interaction, and
 Displacement of the C&#xE5FB;C by Methyl Iodide or Water
;
_journal_issue 15
_journal_name_full Organometallics
_journal_page_first 3785
_journal_paper_doi 10.1021/om800401d
_journal_volume 27
_journal_year 2008
_chemical_compound_source CH3C6H5/CH2Cl2/C6H14
_chemical_formula_moiety
;
(C26 H23 O2 P1 I1 Mo1 1+), (C32 H12 B1 F24 1-) 
;
_chemical_formula_structural
;
 (Mo (C5 H5) (CO)2 (I C H3) (P (C6 H5)3)) (B C32 H12 F24)
;
_chemical_formula_sum 'C58 H35 B F24 I Mo O2 P'
_chemical_formula_weight 1484.48
_chemical_name_systematic
; 
 ? 
;
_space_group_IT_number 2
_symmetry_cell_setting triclinic
_symmetry_space_group_name_Hall '-P 1'
_symmetry_space_group_name_H-M 'P -1'
_atom_sites_solution_hydrogens geom
_atom_sites_solution_primary Patterson
_atom_sites_solution_secondary difmap
_audit_creation_method SHELXL
_cell_angle_alpha 96.53(2)
_cell_angle_beta 96.34(2)
_cell_angle_gamma 90.11(2)
_cell_formula_units_Z 2
_cell_length_a 12.421(2)
_cell_length_b 13.151(2)
_cell_length_c 18.319(5)
_cell_measurement_reflns_used 25
_cell_measurement_temperature 293(2)
_cell_measurement_theta_max 17
_cell_measurement_theta_min 10
_cell_volume 2954.5(11)
_computing_cell_refinement 'CAD-4 (Enraf-Nonius, 1977)'
_computing_data_collection 'CAD-4 (Enraf-Nonius, 1977)'
_computing_data_reduction 'XCAD4VAX (Sheldrick, 1993)'
_computing_molecular_graphics 'ORTEPIII (Burnett & Johnson, 1996)'
_computing_structure_refinement 'SHELXL-93 (Sheldrick, 1993)'
_computing_structure_solution 'SHELX76 (Sheldrick, 1976)'
_diffrn_ambient_temperature 293(2)
_diffrn_measurement_device 'Enraf Nonius CAD-4'
_diffrn_measurement_method \q/2\q
_diffrn_radiation_monochromator graphite
_diffrn_radiation_source 'fine-focus sealed tube'
_diffrn_radiation_type MoK\a
_diffrn_radiation_wavelength 0.71073
_diffrn_reflns_av_R_equivalents 0.0000
_diffrn_reflns_av_sigmaI/netI 0.2054
_diffrn_reflns_limit_h_max 14
_diffrn_reflns_limit_h_min 0
_diffrn_reflns_limit_k_max 15
_diffrn_reflns_limit_k_min -15
_diffrn_reflns_limit_l_max 21
_diffrn_reflns_limit_l_min -21
_diffrn_reflns_number 10322
_diffrn_reflns_theta_max 24.99
_diffrn_reflns_theta_min 1.13
_diffrn_standards_decay_% <2.6%
_diffrn_standards_interval_time 60
_diffrn_standards_number 3
_exptl_absorpt_coefficient_mu 0.889
_exptl_absorpt_correction_T_max 0.9135
_exptl_absorpt_correction_T_min 0.7408
_exptl_absorpt_correction_type gaussian
_exptl_crystal_colour 'deep red'
_exptl_crystal_density_diffrn 1.669
_exptl_crystal_density_meas ?
_exptl_crystal_description rod
_exptl_crystal_F_000 1460
_exptl_crystal_size_max 0.52
_exptl_crystal_size_mid 0.30
_exptl_crystal_size_min 0.11
_refine_diff_density_max 0.610
_refine_diff_density_min -0.519
_refine_diff_density_rms 0.096
_refine_ls_extinction_method none
_refine_ls_goodness_of_fit_all 0.999
_refine_ls_goodness_of_fit_obs 1.181
_refine_ls_hydrogen_treatment refU
_refine_ls_matrix_type full
_refine_ls_number_parameters 795
_refine_ls_number_reflns 10316
_refine_ls_number_restraints 0
_refine_ls_restrained_S_all 1.016
_refine_ls_restrained_S_obs 1.181
_refine_ls_R_factor_all 0.2345
_refine_ls_R_factor_obs 0.0609
_refine_ls_shift/esd_max 0.013
_refine_ls_shift/esd_mean 0.000
_refine_ls_structure_factor_coef Fsqd
_refine_ls_weighting_details 'w=1/[\s^2^(Fo^2^)+(0.0775P)^2^+5.4709P] where P=(Fo^2^+2Fc^2^)/3'
_refine_ls_weighting_scheme calc
_refine_ls_wR_factor_all 0.1981
_refine_ls_wR_factor_obs 0.1377
_reflns_number_observed 4148
_reflns_number_total 10322
_reflns_observed_criterion >2sigma(I)
_cod_data_source_file om800401d-file003.cif
_cod_data_source_block momeicor
_cod_depositor_comments
;
The following automatic conversions were performed:

'_exptl_crystal_density_meas' value 'none' was changed to '?' - the
value is perceived as not measured.

Automatic conversion script
Id: cif_fix_values 3008 2015-01-20 13:52:24Z robertas 

The following automatic conversions were performed:

'_refine_ls_weighting_scheme' value 'calc
w=1/[\s^2^(Fo^2^)+(0.0775P)^2^+5.4709P] where P=(Fo^2^+2Fc^2^)/3' was
changed to 'calc'. New tag '_refine_ls_weighting_details' was
created. The value of the new tag was set to
'w=1/[\s^2^(Fo^2^)+(0.0775P)^2^+5.4709P] where P=(Fo^2^+2Fc^2^)/3'.

Automatic conversion script
Id: cif_fix_values 3143 2015-03-26 13:38:13Z robertas 
;
_cod_original_cell_volume 2954.5(10)
_cod_database_code 4071808

loop_
_symmetry_equiv_pos_as_xyz
'x, y, z'
'-x, -y, -z'

loop_
_atom_site_aniso_label
_atom_site_aniso_U_11
_atom_site_aniso_U_22
_atom_site_aniso_U_33
_atom_site_aniso_U_23
_atom_site_aniso_U_13
_atom_site_aniso_U_12
Mo 0.0646(7) 0.0470(6) 0.0537(6) 0.0048(4) -0.0081(5) -0.0056(5)
I 0.0901(7) 0.0743(6) 0.0663(5) 0.0125(4) -0.0019(4) -0.0222(5)
C8 0.145(13) 0.114(11) 0.071(8) 0.034(8) 0.001(8) -0.055(9)
C1 0.067(8) 0.058(7) 0.065(7) -0.005(6) -0.009(6) 0.005(6)
O1 0.127(8) 0.050(5) 0.097(6) -0.016(5) -0.020(5) -0.002(5)
C2 0.128(13) 0.082(9) 0.073(9) -0.005(8) -0.016(9) -0.027(8)
O2 0.210(13) 0.144(9) 0.073(7) -0.018(7) 0.041(8) -0.061(8)
C3 0.081(10) 0.083(10) 0.114(12) 0.001(9) -0.051(9) 0.006(8)
C4 0.109(12) 0.087(10) 0.115(13) 0.048(9) -0.007(9) 0.003(9)
C5 0.108(11) 0.065(8) 0.104(11) 0.000(8) -0.028(9) 0.003(8)
C6 0.064(8) 0.075(8) 0.083(9) -0.008(8) -0.007(7) 0.014(7)
C7 0.054(8) 0.079(9) 0.125(12) 0.016(9) -0.004(8) -0.003(7)
P 0.050(2) 0.0428(14) 0.054(2) 0.0064(12) 0.0015(13) 0.0019(12)
C11 0.052(7) 0.055(6) 0.038(6) 0.002(5) 0.008(5) 0.002(5)
C12 0.066(8) 0.056(7) 0.055(7) 0.000(5) 0.004(6) -0.002(6)
C13 0.075(9) 0.074(8) 0.068(8) -0.020(6) 0.017(7) -0.004(7)
C14 0.080(11) 0.155(15) 0.075(10) -0.066(10) 0.018(8) -0.034(10)
C15 0.074(10) 0.179(16) 0.068(9) -0.044(10) -0.024(7) 0.008(10)
C16 0.059(8) 0.101(9) 0.071(8) -0.011(7) -0.014(7) 0.023(7)
C21 0.066(8) 0.059(7) 0.075(8) 0.027(6) 0.005(7) 0.006(6)
C22 0.132(13) 0.100(10) 0.078(9) 0.025(8) -0.001(9) -0.050(9)
C23 0.132(17) 0.143(17) 0.158(18) 0.079(15) -0.038(13) -0.083(15)
C24 0.083(12) 0.135(19) 0.298(32) 0.141(22) 0.065(17) 0.013(12)
C25 0.171(18) 0.098(13) 0.280(26) 0.077(16) 0.166(19) 0.059(13)
C26 0.114(12) 0.059(8) 0.155(15) 0.034(9) 0.064(11) 0.010(8)
C31 0.050(7) 0.046(6) 0.076(8) 0.002(6) 0.002(6) 0.008(5)
C32 0.069(9) 0.057(7) 0.094(10) -0.007(7) -0.003(8) -0.003(7)
C33 0.068(10) 0.085(10) 0.154(15) -0.021(10) 0.042(10) 0.008(8)
C34 0.108(14) 0.050(9) 0.167(18) -0.007(10) -0.007(12) 0.033(8)
C35 0.124(15) 0.079(10) 0.136(15) 0.028(10) 0.005(12) 0.026(10)
C36 0.055(8) 0.069(8) 0.120(11) 0.025(8) -0.005(7) 0.011(7)
B 0.049(7) 0.044(6) 0.047(7) 0.002(5) 0.011(6) 0.001(5)
C41 0.041(6) 0.041(5) 0.039(5) 0.004(4) 0.013(4) 0.002(4)
C42 0.053(6) 0.041(5) 0.048(6) -0.006(5) 0.011(5) -0.010(5)
C43 0.052(7) 0.051(6) 0.056(6) 0.018(5) -0.003(5) -0.010(5)
C44 0.080(8) 0.043(6) 0.057(7) -0.004(5) -0.003(6) -0.023(5)
C45 0.071(8) 0.056(7) 0.041(6) -0.013(5) 0.005(5) -0.009(5)
C46 0.064(7) 0.053(6) 0.040(6) -0.001(5) 0.006(5) -0.005(5)
C431 0.121(12) 0.056(8) 0.076(10) 0.016(7) -0.021(9) -0.013(8)
F431 0.244(11) 0.102(6) 0.064(5) 0.036(5) 0.007(6) -0.036(7)
F432 0.254(12) 0.151(7) 0.094(6) 0.064(5) -0.055(6) -0.130(8)
F433 0.174(10) 0.219(12) 0.156(9) 0.117(9) 0.024(8) 0.067(9)
C451 0.216(20) 0.053(8) 0.081(11) -0.024(8) 0.072(13) -0.033(11)
F451 0.479(26) 0.131(9) 0.054(6) -0.010(6) -0.030(9) -0.045(12)
F452 0.222(15) 0.543(33) 0.135(11) -0.197(17) -0.032(10) 0.180(20)
F453 0.467(28) 0.259(15) 0.095(8) -0.061(9) 0.011(11) -0.230(20)
C51 0.050(6) 0.042(5) 0.040(6) -0.002(4) 0.006(5) -0.007(5)
C52 0.045(7) 0.059(6) 0.037(6) 0.003(5) 0.011(5) -0.003(5)
C53 0.064(8) 0.056(6) 0.054(7) 0.010(5) -0.002(6) -0.003(6)
C54 0.032(6) 0.075(8) 0.083(9) 0.004(6) 0.004(6) 0.008(5)
C55 0.043(7) 0.065(7) 0.064(7) -0.002(6) 0.014(6) -0.009(5)
C56 0.059(7) 0.046(6) 0.039(6) 0.003(4) 0.018(5) 0.001(5)
C531 0.084(11) 0.098(10) 0.072(9) 0.033(8) 0.007(8) 0.010(8)
F531 0.412(21) 0.151(9) 0.138(9) 0.099(8) -0.115(11) -0.119(12)
F532 0.089(7) 0.384(19) 0.164(9) 0.173(11) -0.008(7) 0.053(9)
F533 0.221(12) 0.289(15) 0.076(6) 0.063(8) 0.029(7) 0.141(11)
C551 0.067(9) 0.078(9) 0.092(10) 0.011(8) 0.037(8) -0.001(7)
F551 0.100(7) 0.290(13) 0.088(6) 0.059(7) 0.055(5) 0.015(7)
F552 0.166(9) 0.092(6) 0.223(10) 0.023(6) 0.141(8) 0.026(6)
F553 0.105(6) 0.162(8) 0.157(8) -0.038(6) 0.069(6) -0.073(6)
C61 0.045(6) 0.041(5) 0.044(6) 0.012(4) 0.009(5) -0.010(5)
C62 0.044(6) 0.049(6) 0.041(6) 0.001(4) 0.007(5) -0.004(5)
C63 0.046(7) 0.069(7) 0.048(6) 0.013(6) 0.009(5) -0.006(5)
C64 0.063(8) 0.081(8) 0.040(6) -0.016(6) 0.001(6) -0.034(6)
C65 0.057(8) 0.065(7) 0.058(7) -0.014(6) 0.014(6) -0.014(6)
C66 0.042(6) 0.052(6) 0.063(7) 0.003(5) 0.008(5) 0.003(5)
C631 0.088(11) 0.091(10) 0.068(9) 0.010(8) -0.017(8) 0.001(9)
F631 0.090(6) 0.164(9) 0.200(10) -0.031(8) -0.048(6) 0.059(6)
F632 0.067(5) 0.192(9) 0.142(7) 0.060(7) 0.010(5) -0.028(5)
F633 0.078(5) 0.213(9) 0.086(6) 0.047(6) -0.019(4) -0.002(5)
C651 0.091(12) 0.097(11) 0.085(10) -0.050(9) 0.021(9) -0.009(9)
F651 0.273(14) 0.058(5) 0.351(18) -0.065(8) 0.211(13) -0.020(7)
F652 0.137(8) 0.253(13) 0.097(7) -0.104(8) 0.019(6) -0.006(8)
F653 0.088(6) 0.139(7) 0.098(6) -0.044(5) 0.025(5) 0.017(5)
C71 0.045(6) 0.042(5) 0.039(5) -0.003(4) 0.003(5) -0.005(5)
C72 0.058(7) 0.032(5) 0.052(6) 0.009(4) -0.003(5) 0.000(5)
C73 0.051(7) 0.049(6) 0.047(6) 0.005(5) 0.011(5) 0.009(5)
C74 0.044(7) 0.068(7) 0.071(7) 0.022(6) 0.005(6) -0.016(6)
C75 0.040(6) 0.037(5) 0.070(7) 0.000(5) 0.008(5) 0.001(5)
C76 0.047(6) 0.045(6) 0.052(6) -0.006(5) 0.013(5) 0.000(5)
C731 0.065(9) 0.070(8) 0.075(8) 0.016(7) 0.015(7) 0.004(7)
F731 0.090(6) 0.113(6) 0.104(6) -0.028(5) 0.027(4) 0.022(5)
F732 0.167(8) 0.117(6) 0.187(9) 0.071(6) 0.132(7) 0.057(6)
F733 0.064(5) 0.164(7) 0.102(6) 0.005(5) 0.010(4) 0.047(5)
C751 0.104(11) 0.053(8) 0.093(10) 0.014(7) 0.028(9) -0.003(8)
F751 0.255(12) 0.055(5) 0.212(11) 0.014(6) 0.142(10) 0.033(6)
F752 0.154(8) 0.049(4) 0.274(12) 0.022(6) 0.101(9) -0.022(5)
F753 0.263(14) 0.067(6) 0.243(13) 0.049(7) -0.106(11) 0.007(7)

loop_
_atom_site_label
_atom_site_type_symbol
_atom_site_fract_x
_atom_site_fract_y
_atom_site_fract_z
_atom_site_U_iso_or_equiv
_atom_site_thermal_displace_type
_atom_site_occupancy
_atom_site_calc_flag
_atom_site_refinement_flags
Mo Mo 0.68693(8) 0.39194(6) 0.31387(5) 0.0563(3) Uani 1 d .
I I 0.49802(7) 0.26404(6) 0.27617(4) 0.0774(3) Uani 1 d .
C8 C 0.4767(12) 0.1931(10) 0.3737(7) 0.109(5) Uani 1 d .
C1 C 0.6859(9) 0.5405(9) 0.3433(6) 0.066(3) Uani 1 d .
O1 O 0.6850(7) 0.6247(6) 0.3639(5) 0.096(3) Uani 1 d .
C2 C 0.6203(12) 0.4117(10) 0.4066(8) 0.098(4) Uani 1 d .
O2 O 0.5879(10) 0.4203(9) 0.4633(6) 0.143(5) Uani 1 d .
C3 C 0.8566(10) 0.3828(10) 0.3690(9) 0.098(5) Uani 1 d .
H3 H 0.8757(10) 0.4266(10) 0.4120(9) 0.079(8) Uiso 1 calc R
C4 C 0.8141(11) 0.2848(11) 0.3654(9) 0.103(5) Uani 1 d .
H4 H 0.8004(11) 0.2513(11) 0.4055(9) 0.079(8) Uiso 1 calc R
C5 C 0.7952(11) 0.2447(10) 0.2904(9) 0.096(4) Uani 1 d .
H5 H 0.7654(11) 0.1807(10) 0.2721(9) 0.079(8) Uiso 1 calc R
C6 C 0.8292(9) 0.3182(10) 0.2485(7) 0.077(3) Uani 1 d .
H6 H 0.8278(9) 0.3111(10) 0.1973(7) 0.079(8) Uiso 1 calc R
C7 C 0.8660(9) 0.4049(10) 0.2969(9) 0.087(4) Uani 1 d .
H7 H 0.8919(9) 0.4658(10) 0.2836(9) 0.079(8) Uiso 1 calc R
P P 0.6044(2) 0.4604(2) 0.19754(14) 0.0493(7) Uani 1 d .
C11 C 0.5440(8) 0.3669(7) 0.1240(5) 0.048(2) Uani 1 d .
C12 C 0.5942(9) 0.2744(8) 0.1099(5) 0.060(3) Uani 1 d .
H12 H 0.6588(9) 0.2619(8) 0.1381(5) 0.079(8) Uiso 1 calc R
C13 C 0.5511(10) 0.1991(9) 0.0547(6) 0.074(3) Uani 1 d .
H13 H 0.5859(10) 0.1370(9) 0.0463(6) 0.079(8) Uiso 1 calc R
C14 C 0.4561(12) 0.2183(13) 0.0127(7) 0.109(5) Uani 1 d .
H14 H 0.4271(12) 0.1706(13) -0.0259(7) 0.079(8) Uiso 1 calc R
C15 C 0.4069(11) 0.3053(14) 0.0281(7) 0.114(5) Uani 1 d .
H15 H 0.3409(11) 0.3156(14) 0.0010(7) 0.079(8) Uiso 1 calc R
C16 C 0.4469(9) 0.3831(10) 0.0824(6) 0.080(4) Uani 1 d .
H16 H 0.4097(9) 0.4439(10) 0.0903(6) 0.079(8) Uiso 1 calc R
C21 C 0.7060(9) 0.5274(9) 0.1567(7) 0.065(3) Uani 1 d .
C22 C 0.7439(12) 0.6216(11) 0.1869(7) 0.104(5) Uani 1 d .
H22 H 0.7140(12) 0.6549(11) 0.2273(7) 0.079(8) Uiso 1 calc R
C23 C 0.8274(16) 0.6683(16) 0.1576(11) 0.144(9) Uani 1 d .
H23 H 0.8565(16) 0.7303(16) 0.1810(11) 0.079(8) Uiso 1 calc R
C24 C 0.8660(14) 0.6260(17) 0.0968(16) 0.160(11) Uani 1 d .
H24 H 0.9178(14) 0.6604(17) 0.0756(16) 0.079(8) Uiso 1 calc R
C25 C 0.8307(15) 0.5355(14) 0.0671(12) 0.168(10) Uani 1 d .
H25 H 0.8613(15) 0.5029(14) 0.0268(12) 0.079(8) Uiso 1 calc R
C26 C 0.7462(12) 0.4872(10) 0.0963(9) 0.104(5) Uani 1 d .
H26 H 0.7179(12) 0.4252(10) 0.0722(9) 0.079(8) Uiso 1 calc R
C31 C 0.4996(8) 0.5536(7) 0.2100(6) 0.058(3) Uani 1 d .
C32 C 0.4360(10) 0.5521(8) 0.2648(7) 0.076(3) Uani 1 d .
H32 H 0.4500(10) 0.5067(8) 0.2999(7) 0.079(8) Uiso 1 calc R
C33 C 0.3483(11) 0.6194(11) 0.2687(9) 0.103(5) Uani 1 d .
H33 H 0.3031(11) 0.6176(11) 0.3058(9) 0.079(8) Uiso 1 calc R
C34 C 0.3304(14) 0.6865(11) 0.2185(11) 0.111(6) Uani 1 d .
H34 H 0.2745(14) 0.7331(11) 0.2226(11) 0.079(8) Uiso 1 calc R
C35 C 0.3903(14) 0.6873(11) 0.1638(10) 0.112(5) Uani 1 d .
H35 H 0.3746(14) 0.7321(11) 0.1284(10) 0.079(8) Uiso 1 calc R
C36 C 0.4769(9) 0.6217(9) 0.1588(7) 0.081(4) Uani 1 d .
H36 H 0.5201(9) 0.6236(9) 0.1205(7) 0.079(8) Uiso 1 calc R
B B 0.1432(9) 0.0066(8) 0.2652(6) 0.047(3) Uani 1 d .
C41 C 0.1451(7) 0.1310(6) 0.2773(5) 0.039(2) Uani 1 d .
C42 C 0.1370(7) 0.1903(6) 0.2186(5) 0.047(2) Uani 1 d .
H42 H 0.1241(7) 0.1578(6) 0.1706(5) 0.029(6) Uiso 1 calc R
C43 C 0.1474(8) 0.2958(7) 0.2294(5) 0.053(3) Uani 1 d .
C44 C 0.1645(8) 0.3470(7) 0.2986(5) 0.062(3) Uani 1 d .
H44 H 0.1702(8) 0.4180(7) 0.3059(5) 0.029(6) Uiso 1 calc R
C45 C 0.1732(8) 0.2900(8) 0.3574(5) 0.058(3) Uani 1 d .
C46 C 0.1645(8) 0.1857(7) 0.3464(5) 0.053(3) Uani 1 d .
H46 H 0.1722(8) 0.1498(7) 0.3875(5) 0.029(6) Uiso 1 calc R
C431 C 0.1399(13) 0.3558(10) 0.1650(8) 0.086(4) Uani 1 d .
F431 F 0.1452(9) 0.3038(6) 0.1010(4) 0.136(4) Uani 1 d .
F432 F 0.2100(9) 0.4284(7) 0.1696(4) 0.168(5) Uani 1 d .
F433 F 0.0444(9) 0.3974(9) 0.1525(6) 0.175(5) Uani 1 d .
C451 C 0.1992(19) 0.3419(11) 0.4338(9) 0.115(6) Uani 1 d .
F451 F 0.2189(16) 0.2907(8) 0.4839(5) 0.227(8) Uani 1 d .
F452 F 0.1238(13) 0.3917(20) 0.4549(8) 0.322(14) Uani 1 d .
F453 F 0.2695(17) 0.4061(14) 0.4436(6) 0.281(11) Uani 1 d .
C51 C 0.2702(8) -0.0279(6) 0.2842(5) 0.045(2) Uani 1 d .
C52 C 0.3075(8) -0.0671(7) 0.3494(5) 0.047(2) Uani 1 d .
H52 H 0.2591(8) -0.0720(7) 0.3841(5) 0.029(6) Uiso 1 calc R
C53 C 0.4107(9) -0.0990(7) 0.3655(6) 0.058(3) Uani 1 d .
C54 C 0.4847(8) -0.0911(8) 0.3173(6) 0.064(3) Uani 1 d .
H54 H 0.5554(8) -0.1126(8) 0.3280(6) 0.029(6) Uiso 1 calc R
C55 C 0.4534(8) -0.0505(8) 0.2518(6) 0.057(3) Uani 1 d .
C56 C 0.3492(8) -0.0185(7) 0.2371(5) 0.047(2) Uani 1 d .
H56 H 0.3304(8) 0.0109(7) 0.1937(5) 0.029(6) Uiso 1 calc R
C531 C 0.4438(12) -0.1478(12) 0.4338(8) 0.083(4) Uani 1 d .
F531 F 0.4030(14) -0.2312(9) 0.4356(6) 0.239(8) Uani 1 d .
F532 F 0.5402(8) -0.1525(11) 0.4549(6) 0.203(6) Uani 1 d .
F533 F 0.4081(10) -0.1015(10) 0.4911(5) 0.191(6) Uani 1 d .
C551 C 0.5367(11) -0.0425(10) 0.1982(8) 0.077(3) Uani 1 d .
F551 F 0.4971(7) -0.0185(9) 0.1356(5) 0.153(4) Uani 1 d .
F552 F 0.5851(8) -0.1279(6) 0.1850(6) 0.151(4) Uani 1 d .
F553 F 0.6116(7) 0.0252(7) 0.2222(5) 0.142(4) Uani 1 d .
C61 C 0.0909(7) -0.0390(7) 0.1816(5) 0.043(2) Uani 1 d .
C62 C -0.0157(7) -0.0117(7) 0.1574(5) 0.045(2) Uani 1 d .
H62 H -0.0503(7) 0.0363(7) 0.1877(5) 0.029(6) Uiso 1 calc R
C63 C -0.0703(8) -0.0517(8) 0.0924(6) 0.054(3) Uani 1 d .
C64 C -0.0222(9) -0.1235(8) 0.0458(5) 0.063(3) Uani 1 d .
H64 H -0.0592(9) -0.1515(8) 0.0011(5) 0.029(6) Uiso 1 calc R
C65 C 0.0817(9) -0.1527(8) 0.0672(6) 0.061(3) Uani 1 d .
C66 C 0.1352(8) -0.1109(7) 0.1329(5) 0.052(3) Uani 1 d .
H66 H 0.2055(8) -0.1321(7) 0.1457(5) 0.029(6) Uiso 1 calc R
C631 C -0.1854(12) -0.0278(11) 0.0729(7) 0.084(4) Uani 1 d .
F631 F -0.2130(7) 0.0596(8) 0.1057(6) 0.160(4) Uani 1 d .
F632 F -0.2524(6) -0.0948(8) 0.0920(5) 0.131(3) Uani 1 d .
F633 F -0.2129(6) -0.0234(7) 0.0029(4) 0.126(3) Uani 1 d .
C651 C 0.1323(13) -0.2316(11) 0.0185(8) 0.095(4) Uani 1 d .
F651 F 0.1152(10) -0.3212(7) 0.0351(8) 0.221(7) Uani 1 d .
F652 F 0.0993(8) -0.2332(9) -0.0522(5) 0.172(5) Uani 1 d .
F653 F 0.2385(7) -0.2217(6) 0.0226(4) 0.111(3) Uani 1 d .
C71 C 0.0651(7) -0.0472(7) 0.3177(5) 0.043(2) Uani 1 d .
C72 C -0.0145(8) -0.0001(7) 0.3544(5) 0.048(2) Uani 1 d .
H72 H -0.0238(8) 0.0700(7) 0.3536(5) 0.029(6) Uiso 1 calc R
C73 C -0.0827(8) -0.0538(7) 0.3930(5) 0.048(2) Uani 1 d .
C74 C -0.0709(8) -0.1552(8) 0.3957(6) 0.060(3) Uani 1 d .
H74 H -0.1160(8) -0.1906(8) 0.4216(6) 0.029(6) Uiso 1 calc R
C75 C 0.0078(8) -0.2054(7) 0.3600(6) 0.049(3) Uani 1 d .
C76 C 0.0734(8) -0.1518(7) 0.3216(5) 0.048(2) Uani 1 d .
H76 H 0.1259(8) -0.1874(7) 0.2971(5) 0.029(6) Uiso 1 calc R
C731 C -0.1692(10) 0.0030(9) 0.4303(7) 0.069(3) Uani 1 d .
F731 F -0.1362(6) 0.0897(6) 0.4701(4) 0.105(2) Uani 1 d .
F732 F -0.2145(7) -0.0504(6) 0.4758(5) 0.144(4) Uani 1 d .
F733 F -0.2482(6) 0.0321(6) 0.3839(4) 0.111(3) Uani 1 d .
C751 C 0.0266(13) -0.3150(9) 0.3658(9) 0.082(4) Uani 1 d .
F751 F 0.0588(9) -0.3655(6) 0.3097(6) 0.165(5) Uani 1 d .
F752 F -0.0559(8) -0.3665(5) 0.3790(6) 0.153(4) Uani 1 d .
F753 F 0.0990(11) -0.3318(6) 0.4173(7) 0.199(6) Uani 1 d .

loop_
_atom_type_symbol
_atom_type_description
_atom_type_scat_dispersion_real
_atom_type_scat_dispersion_imag
_atom_type_scat_source
Mo Mo -1.6832 0.6857 'International Tables Vol C Tables 4.2.6.8 and 6.1.1.4'
I I -0.4742 1.8119 'International Tables Vol C Tables 4.2.6.8 and 6.1.1.4'
P P 0.1023 0.0942 'International Tables Vol C Tables 4.2.6.8 and 6.1.1.4'
F F 0.0171 0.0103 'International Tables Vol C Tables 4.2.6.8 and 6.1.1.4'
O O 0.0106 0.0060 'International Tables Vol C Tables 4.2.6.8 and 6.1.1.4'
C C 0.0033 0.0016 'International Tables Vol C Tables 4.2.6.8 and 6.1.1.4'
B B 0.0013 0.0007 'International Tables Vol C Tables 4.2.6.8 and 6.1.1.4'
H H 0.0000 0.0000 'International Tables Vol C Tables 4.2.6.8 and 6.1.1.4'

loop_
_geom_angle_atom_site_label_1
_geom_angle_atom_site_label_2
_geom_angle_atom_site_label_3
_geom_angle
_geom_angle_publ_flag
C2 Mo C1 73.5(5) y
C2 Mo C3 94.8(6) ?
C1 Mo C3 90.9(5) ?
C2 Mo C7 128.5(6) ?
C1 Mo C7 89.3(5) ?
C3 Mo C7 36.0(4) ?
C2 Mo C4 90.5(6) ?
C1 Mo C4 123.1(5) ?
C3 Mo C4 35.3(4) ?
C7 Mo C4 58.8(5) ?
C2 Mo C5 118.8(6) ?
C1 Mo C5 146.3(5) ?
C3 Mo C5 58.4(5) ?
C7 Mo C5 58.0(5) ?
C4 Mo C5 34.9(4) ?
C2 Mo C6 147.9(5) ?
C1 Mo C6 120.0(5) ?
C3 Mo C6 58.3(5) ?
C7 Mo C6 34.9(4) ?
C4 Mo C6 57.5(5) ?
C5 Mo C6 33.9(4) ?
C2 Mo P 122.4(4) y
C1 Mo P 77.1(3) y
C3 Mo P 134.2(5) ?
C7 Mo P 99.0(4) ?
C4 Mo P 146.5(4) ?
C5 Mo P 113.2(4) ?
C6 Mo P 89.7(3) ?
C2 Mo I 79.2(4) y
C1 Mo I 125.0(3) y
C3 Mo I 138.8(4) ?
C7 Mo I 143.2(3) ?
C4 Mo I 103.6(4) ?
C5 Mo I 88.7(3) ?
C6 Mo I 108.5(3) ?
P Mo I 78.85(7) y
C8 I Mo 105.7(4) y
O1 C1 Mo 176.4(10) y
O2 C2 Mo 175.1(14) y
C4 C3 C7 108.6(13) ?
C4 C3 Mo 75.1(8) ?
C7 C3 Mo 73.8(7) ?
C4 C3 H3 125.7(10) ?
C7 C3 H3 125.7(8) ?
Mo C3 H3 117.4(4) ?
C3 C4 C5 108.1(13) ?
C3 C4 Mo 69.6(7) ?
C5 C4 Mo 75.4(8) ?
C3 C4 H4 126.0(10) ?
C5 C4 H4 126.0(9) ?
Mo C4 H4 120.8(4) ?
C6 C5 C4 107.7(12) ?
C6 C5 Mo 73.2(7) ?
C4 C5 Mo 69.8(8) ?
C6 C5 H5 126.2(8) ?
C4 C5 H5 126.2(9) ?
Mo C5 H5 122.6(3) ?
C5 C6 C7 108.2(12) ?
C5 C6 Mo 72.9(8) ?
C7 C6 Mo 68.6(7) ?
C5 C6 H6 125.9(8) ?
C7 C6 H6 125.9(9) ?
Mo C6 H6 124.2(3) ?
C3 C7 C6 107.4(12) ?
C3 C7 Mo 70.3(7) ?
C6 C7 Mo 76.5(7) ?
C3 C7 H7 126.3(8) ?
C6 C7 H7 126.3(9) ?
Mo C7 H7 118.9(3) ?
C31 P C21 104.0(5) ?
C31 P C11 104.0(5) ?
C21 P C11 105.2(5) ?
C31 P Mo 115.4(4) ?
C21 P Mo 110.5(4) ?
C11 P Mo 116.5(3) ?
C12 C11 C16 118.0(10) ?
C12 C11 P 119.3(8) ?
C16 C11 P 122.6(8) ?
C11 C12 C13 121.9(10) ?
C11 C12 H12 119.0(6) ?
C13 C12 H12 119.0(7) ?
C14 C13 C12 118.8(12) ?
C14 C13 H13 120.6(8) ?
C12 C13 H13 120.6(7) ?
C15 C14 C13 118.8(12) ?
C15 C14 H14 120.6(8) ?
C13 C14 H14 120.6(8) ?
C14 C15 C16 124.5(13) ?
C14 C15 H15 117.7(8) ?
C16 C15 H15 117.7(8) ?
C11 C16 C15 117.8(12) ?
C11 C16 H16 121.1(6) ?
C15 C16 H16 121.1(8) ?
C26 C21 C22 117.1(12) ?
C26 C21 P 121.6(10) ?
C22 C21 P 121.3(11) ?
C21 C22 C23 120.1(16) ?
C21 C22 H22 119.9(8) ?
C23 C22 H22 119.9(12) ?
C24 C23 C22 121.1(19) ?
C24 C23 H23 119.4(13) ?
C22 C23 H23 119.4(12) ?
C25 C24 C23 119.3(19) ?
C25 C24 H24 120.3(13) ?
C23 C24 H24 120.3(13) ?
C24 C25 C26 119.9(19) ?
C24 C25 H25 120.0(13) ?
C26 C25 H25 120.0(11) ?
C21 C26 C25 121.9(15) ?
C21 C26 H26 119.0(8) ?
C25 C26 H26 119.0(12) ?
C32 C31 C36 118.7(11) ?
C32 C31 P 121.2(9) ?
C36 C31 P 119.8(10) ?
C31 C32 C33 119.9(12) ?
C31 C32 H32 120.1(7) ?
C33 C32 H32 120.1(9) ?
C34 C33 C32 119.5(14) ?
C34 C33 H33 120.2(10) ?
C32 C33 H33 120.2(9) ?
C35 C34 C33 121.2(16) ?
C35 C34 H34 119.4(11) ?
C33 C34 H34 119.4(10) ?
C34 C35 C36 120.1(16) ?
C34 C35 H35 119.9(11) ?
C36 C35 H35 119.9(10) ?
C31 C36 C35 120.5(13) ?
C31 C36 H36 119.8(8) ?
C35 C36 H36 119.8(10) ?
C41 B C61 112.3(8) ?
C41 B C71 114.3(8) ?
C61 B C71 102.2(7) ?
C41 B C51 105.7(7) ?
C61 B C51 112.7(8) ?
C71 B C51 109.8(8) ?
C46 C41 C42 114.8(8) ?
C46 C41 B 122.4(8) ?
C42 C41 B 122.6(8) ?
C43 C42 C41 122.2(9) ?
C43 C42 H42 118.9(6) ?
C41 C42 H42 118.9(5) ?
C44 C43 C42 121.1(9) ?
C44 C43 C431 118.5(9) ?
C42 C43 C431 120.4(10) ?
C43 C44 C45 117.7(9) ?
C43 C44 H44 121.2(6) ?
C45 C44 H44 121.2(5) ?
C46 C45 C44 120.9(9) ?
C46 C45 C451 119.3(10) ?
C44 C45 C451 119.7(10) ?
C45 C46 C41 123.3(9) ?
C45 C46 H46 118.4(6) ?
C41 C46 H46 118.4(5) ?
F432 C431 F431 105.6(13) ?
F432 C431 F433 106.4(12) ?
F431 C431 F433 99.5(11) ?
F432 C431 C43 115.1(11) ?
F431 C431 C43 116.0(10) ?
F433 C431 C43 112.6(13) ?
F453 C451 F451 104.3(21) ?
F453 C451 F452 100.4(16) ?
F451 C451 F452 100.6(17) ?
F453 C451 C45 117.3(14) ?
F451 C451 C45 119.1(12) ?
F452 C451 C45 112.2(19) ?
C52 C51 C56 114.2(9) ?
C52 C51 B 122.7(8) ?
C56 C51 B 123.0(8) ?
C53 C52 C51 123.9(9) ?
C53 C52 H52 118.0(6) ?
C51 C52 H52 118.0(6) ?
C54 C53 C52 120.1(10) ?
C54 C53 C531 118.4(11) ?
C52 C53 C531 121.4(11) ?
C53 C54 C55 118.9(10) ?
C53 C54 H54 120.5(7) ?
C55 C54 H54 120.5(6) ?
C56 C55 C54 119.9(9) ?
C56 C55 C551 121.7(11) ?
C54 C55 C551 118.4(11) ?
C55 C56 C51 122.9(9) ?
C55 C56 H56 118.6(6) ?
C51 C56 H56 118.6(6) ?
F531 C531 F532 108.1(15) ?
F531 C531 F533 98.1(14) ?
F532 C531 F533 101.3(14) ?
F531 C531 C53 115.0(13) ?
F532 C531 C53 118.6(12) ?
F533 C531 C53 113.0(12) ?
F551 C551 F552 105.9(12) ?
F551 C551 F553 105.5(11) ?
F552 C551 F553 106.4(12) ?
F551 C551 C55 113.8(11) ?
F552 C551 C55 111.5(11) ?
F553 C551 C55 113.1(11) ?
C66 C61 C62 113.9(8) ?
C66 C61 B 127.4(9) ?
C62 C61 B 118.3(8) ?
C63 C62 C61 123.4(9) ?
C63 C62 H62 118.3(6) ?
C61 C62 H62 118.3(5) ?
C62 C63 C64 120.3(10) ?
C62 C63 C631 121.2(10) ?
C64 C63 C631 118.3(10) ?
C65 C64 C63 118.3(9) ?
C65 C64 H64 120.8(6) ?
C63 C64 H64 120.8(6) ?
C66 C65 C64 120.2(10) ?
C66 C65 C651 121.2(11) ?
C64 C65 C651 118.5(11) ?
C65 C66 C61 123.8(10) ?
C65 C66 H66 118.1(6) ?
C61 C66 H66 118.1(6) ?
F633 C631 F631 105.4(12) ?
F633 C631 F632 105.4(11) ?
F631 C631 F632 104.6(13) ?
F633 C631 C63 114.6(12) ?
F631 C631 C63 112.9(11) ?
F632 C631 C63 113.1(11) ?
F651 C651 F652 106.5(12) ?
F651 C651 F653 105.4(14) ?
F652 C651 F653 104.4(12) ?
F651 C651 C65 111.6(13) ?
F652 C651 C65 114.8(14) ?
F653 C651 C65 113.4(11) ?
C72 C71 C76 115.2(8) ?
C72 C71 B 126.1(8) ?
C76 C71 B 118.5(9) ?
C71 C72 C73 122.2(8) ?
C71 C72 H72 118.9(5) ?
C73 C72 H72 118.9(6) ?
C74 C73 C72 120.4(9) ?
C74 C73 C731 120.7(9) ?
C72 C73 C731 118.9(9) ?
C73 C74 C75 119.5(9) ?
C73 C74 H74 120.3(6) ?
C75 C74 H74 120.3(6) ?
C74 C75 C76 119.5(9) ?
C74 C75 C751 120.5(10) ?
C76 C75 C751 119.9(10) ?
C75 C76 C71 123.3(9) ?
C75 C76 H76 118.4(6) ?
C71 C76 H76 118.4(6) ?
F733 C731 F732 106.5(10) ?
F733 C731 F731 102.9(10) ?
F732 C731 F731 105.5(11) ?
F733 C731 C73 113.4(10) ?
F732 C731 C73 113.2(10) ?
F731 C731 C73 114.4(10) ?
F751 C751 F753 102.9(14) ?
F751 C751 F752 104.1(12) ?
F753 C751 F752 103.5(12) ?
F751 C751 C75 115.6(11) ?
F753 C751 C75 113.8(12) ?
F752 C751 C75 115.4(12) ?

loop_
_geom_bond_atom_site_label_1
_geom_bond_atom_site_label_2
_geom_bond_distance
_geom_bond_publ_flag
Mo C2 1.96(2) y
Mo C1 1.967(11) y
Mo C3 2.243(11) ?
Mo C7 2.288(12) ?
Mo C4 2.313(12) ?
Mo C5 2.385(13) ?
Mo C6 2.389(12) ?
Mo P 2.522(3) y
Mo I 2.8592(13) y
I C8 2.149(11) y
C1 O1 1.130(11) y
C2 O2 1.147(15) y
C3 C4 1.38(2) ?
C3 C7 1.40(2) ?
C3 H3 0.93 ?
C4 C5 1.41(2) ?
C4 H4 0.93 ?
C5 C6 1.39(2) ?
C5 H5 0.93 ?
C6 C7 1.41(2) ?
C6 H6 0.93 ?
C7 H7 0.93 ?
P C31 1.805(10) ?
P C21 1.812(11) ?
P C11 1.813(9) ?
C11 C12 1.379(13) ?
C11 C16 1.384(13) ?
C12 C13 1.394(13) ?
C12 H12 0.93 ?
C13 C14 1.38(2) ?
C13 H13 0.93 ?
C14 C15 1.31(2) ?
C14 H14 0.93 ?
C15 C16 1.39(2) ?
C15 H15 0.93 ?
C16 H16 0.93 ?
C21 C26 1.32(2) ?
C21 C22 1.36(2) ?
C22 C23 1.39(2) ?
C22 H22 0.93 ?
C23 C24 1.33(3) ?
C23 H23 0.93 ?
C24 C25 1.30(3) ?
C24 H24 0.93 ?
C25 C26 1.41(2) ?
C25 H25 0.93 ?
C26 H26 0.93 ?
C31 C32 1.346(14) ?
C31 C36 1.376(14) ?
C32 C33 1.41(2) ?
C32 H32 0.93 ?
C33 C34 1.35(2) ?
C33 H33 0.93 ?
C34 C35 1.31(2) ?
C34 H34 0.93 ?
C35 C36 1.38(2) ?
C35 H35 0.93 ?
C36 H36 0.93 ?
B C41 1.625(13) ?
B C61 1.643(14) ?
B C71 1.650(13) ?
B C51 1.653(14) ?
C41 C46 1.379(11) ?
C41 C42 1.393(11) ?
C42 C43 1.382(12) ?
C42 H42 0.93 ?
C43 C44 1.361(12) ?
C43 C431 1.487(14) ?
C44 C45 1.375(13) ?
C44 H44 0.93 ?
C45 C46 1.366(12) ?
C45 C451 1.49(2) ?
C46 H46 0.93 ?
C431 F432 1.280(14) ?
C431 F431 1.297(14) ?
C431 F433 1.31(2) ?
C451 F453 1.20(2) ?
C451 F451 1.20(2) ?
C451 F452 1.22(2) ?
C51 C52 1.387(12) ?
C51 C56 1.390(12) ?
C52 C53 1.361(13) ?
C52 H52 0.93 ?
C53 C54 1.354(13) ?
C53 C531 1.489(15) ?
C54 C55 1.385(14) ?
C54 H54 0.93 ?
C55 C56 1.370(13) ?
C55 C551 1.514(15) ?
C56 H56 0.93 ?
C531 F531 1.212(15) ?
C531 F532 1.221(14) ?
C531 F533 1.276(15) ?
C551 F551 1.272(14) ?
C551 F552 1.286(13) ?
C551 F553 1.292(13) ?
C61 C66 1.382(12) ?
C61 C62 1.409(12) ?
C62 C63 1.354(12) ?
C62 H62 0.93 ?
C63 C64 1.382(13) ?
C63 C631 1.48(2) ?
C64 C65 1.375(14) ?
C64 H64 0.93 ?
C65 C66 1.366(13) ?
C65 C651 1.48(2) ?
C66 H66 0.93 ?
C631 F633 1.298(13) ?
C631 F631 1.301(14) ?
C631 F632 1.313(14) ?
C651 F651 1.27(2) ?
C651 F652 1.31(2) ?
C651 F653 1.319(14) ?
C71 C72 1.368(12) ?
C71 C76 1.389(12) ?
C72 C73 1.400(12) ?
C72 H72 0.93 ?
C73 C74 1.348(13) ?
C73 C731 1.493(14) ?
C74 C75 1.365(13) ?
C74 H74 0.93 ?
C75 C76 1.376(12) ?
C75 C751 1.473(14) ?
C76 H76 0.93 ?
C731 F733 1.313(12) ?
C731 F732 1.318(12) ?
C731 F731 1.319(12) ?
C751 F751 1.262(14) ?
C751 F753 1.269(15) ?
C751 F752 1.287(14) ?
